data_9004785
loop_
_publ_author_name
'Cooper, M. A.'
'Hawthorne, F. C.'
'Grice, J. D.'
'Haynes, P.'

_publ_section_title
;Anorthominasragrite, VO(SO4)(H2O)5, a new mineral species from Temple
 Mountain, Emery County, Utah, U.S.A.: Description, crystal structure and
 hydrogen bonding Locality: Temple Mountain, Emery County, Utah, USA
;
_journal_name_full 'The Canadian Mineralogist'
_journal_page_first 959
_journal_page_last 979
_journal_paper_doi 10.2113/gscanmin.41.4.959
_journal_volume 41
_journal_year 2003
_chemical_formula_sum 'H10 O10 S V'
_chemical_name_mineral Anorthominasragrite
_space_group_IT_number 2
_symmetry_space_group_name_Hall '-P 1'
_symmetry_space_group_name_H-M 'P -1'
_cell_angle_alpha 78.96
_cell_angle_beta 71.86
_cell_angle_gamma 65.41
_cell_formula_units_Z 2
_cell_length_a 7.533
_cell_length_b 7.792
_cell_length_c 7.818
_cell_volume 395.517
_exptl_crystal_density_diffrn 2.125
_cod_depositor_comments
;

2017-09-06
Z value inserted to be consistent with dimeric structure
Formula fixed accordingly
Water molecules renamed so they are recognized as oxygen
                 miguel
;
_cod_original_formula_sum 'V S O10 H10'
_cod_database_code 9004785

loop_
_symmetry_equiv_pos_as_xyz
x,y,z
-x,-y,-z

loop_
_atom_site_aniso_label
_atom_site_aniso_U_11
_atom_site_aniso_U_22
_atom_site_aniso_U_33
_atom_site_aniso_U_12
_atom_site_aniso_U_13
_atom_site_aniso_U_23
V(1) 0.01460 0.01300 0.01310 -0.00580 -0.00190 0.00010
S(1) 0.01840 0.01510 0.01190 -0.00880 -0.00440 0.00070
O(1) 0.03000 0.01800 0.02100 -0.01300 -0.00900 -0.00200
O(2) 0.01700 0.02400 0.01000 -0.01000 0.00000 0.00100
O(3) 0.02700 0.02300 0.01400 -0.01000 -0.00900 0.00500
O(4) 0.02400 0.01900 0.01800 -0.00900 0.00000 -0.00700
O(5) 0.01900 0.02800 0.02700 -0.00800 -0.00500 -0.00700
O(11) 0.03000 0.02000 0.02400 -0.01500 -0.00700 -0.00300
O(12) 0.03500 0.03000 0.01700 -0.01900 -0.01400 0.00400
O(13) 0.01300 0.02000 0.02500 -0.00500 -0.00600 0.00000
O(14) 0.02900 0.03000 0.03500 -0.01700 -0.00500 0.00700
O(15) 0.03100 0.02500 0.04800 -0.00500 -0.00700 -0.00300

loop_
_atom_site_label
_atom_site_fract_x
_atom_site_fract_y
_atom_site_fract_z
_atom_site_occupancy
_atom_site_U_iso_or_equiv
_atom_site_type_symbol
_atom_site_attached_hydrogens
V(1) 0.12488 0.70127 0.81162 1.00000 0.01390 V 0
S(1) -0.07590 0.43230 0.77000 1.00000 0.01440 S 0
O(1) -0.00800 0.24460 0.71110 1.00000 0.02100 O 0
O(2) -0.19800 0.44100 0.96290 1.00000 0.01700 O 0
O(3) -0.20480 0.57890 0.66530 1.00000 0.02200 O 0
O(4) 0.10680 0.47000 0.75510 1.00000 0.02100 O 0
O(5) -0.10870 0.81670 0.89440 1.00000 0.02500 O 0
O(11) 0.23510 0.89090 0.83500 1.00000 0.02300 O 0
O(12) 0.14740 0.80430 0.55100 1.00000 0.02400 O 0
O(13) 0.45350 0.52750 0.69370 1.00000 0.02000 O 0
O(14) -0.36290 0.98180 0.60520 1.00000 0.03200 O 0
O(15) 0.52360 0.18670 0.92120 1.00000 0.03700 O 0
H(1) 0.32500 0.88300 0.90600 1.00000 0.05000 H 0
H(2) 0.16300 0.02700 0.81400 1.00000 0.05000 H 0
H(3) 0.11300 0.77400 0.45300 1.00000 0.05000 H 0
H(4) 0.21400 0.89300 0.49600 1.00000 0.05000 H 0
H(5) 0.56300 0.56800 0.68500 1.00000 0.05000 H 0
H(6) 0.49500 0.40700 0.76600 0.60000 0.05000 H 0
H(7) 0.46000 0.52800 0.56700 0.40000 0.05000 H 0

loop_
_cod_changelog_entry_id
_cod_changelog_entry_author
_cod_changelog_entry_date
_cod_changelog_entry_text
1
;cod-tools version 3.8.0
Id: cif_guess_AMCSD_atom_types 9581 2023-05-17 12:35:41Z saulius
;
2023-05-18T11:38:26+03:00
;Derived atom types and hydrogen counts
from atom names that follow the AMCSD naming convention
(Wat == water, O-H == hydroxyl).
;

_database_code_amcsd 0005878
